data_2103486
loop_
_publ_author_name
'Vithana, Champika'
'Uekusa, Hidehiro'
'Sekine, Akiko'
'Ohashi, Yuji'

_publ_section_title
;
 Modified photoreactivity due to mixed crystal~formation. II. Enhanced
 reactivity upon conformational mimicry and cavity enlargement
;
_journal_issue 6
_journal_name_full 'Acta Crystallographica Section B'
_journal_page_first 986
_journal_page_last 997
_journal_paper_doi 10.1107/S0108768102019663
_journal_volume 58
_journal_year 2002
_chemical_formula_sum 'C18 H18 Co N6 O4'
_chemical_formula_weight 441.31
_chemical_name_systematic
;
[(2-cyanoethyl)(3-ethylpyridine)cobaloxime]
[(2-cyanopropyl)(3-methylpyridine)cobaloxime]
;
_space_group_IT_number 14
_symmetry_cell_setting monoclinic
_symmetry_space_group_name_Hall '-P 2yn'
_symmetry_space_group_name_H-M 'P 1 21/n 1'
_atom_sites_solution_hydrogens geom
_atom_sites_solution_primary direct
_atom_sites_solution_secondary difmap
_audit_creation_method SHELXL-97
_cell_angle_alpha 90.00
_cell_angle_beta 95.875(2)
_cell_angle_gamma 90.00
_cell_formula_units_Z 4
_cell_length_a 11.5090(4)
_cell_length_b 9.4410(3)
_cell_length_c 20.0330(7)
_cell_measurement_temperature 293(2)
_cell_volume 2165.28(13)
_computing_cell_refinement SAINT(Siemens,1995)
_computing_data_collection 'SMART( Siemens, 1995)'
_computing_data_reduction SAINT(Siemens,1995)
_computing_molecular_graphics 'ORTEP-III(Burnet & Johnson, 1996)'
_computing_structure_refinement 'SHELXL-97 (Sheldrick, 1997)'
_computing_structure_solution 'SIR-92(Altomare et al., 1994)'
_diffrn_ambient_temperature 293(2)
_diffrn_measured_fraction_theta_full 0.999
_diffrn_measured_fraction_theta_max 0.999
_diffrn_measurement_device_type 'SMART CCD'
_diffrn_measurement_method 'Omega scan'
_diffrn_radiation_monochromator graphite
_diffrn_radiation_source 'fine-focus sealed tube'
_diffrn_radiation_type MoK\a
_diffrn_radiation_wavelength 0.71069
_diffrn_reflns_av_R_equivalents 0.0802
_diffrn_reflns_av_sigmaI/netI 0.0947
_diffrn_reflns_limit_h_max 14
_diffrn_reflns_limit_h_min -14
_diffrn_reflns_limit_k_max 11
_diffrn_reflns_limit_k_min -12
_diffrn_reflns_limit_l_max 26
_diffrn_reflns_limit_l_min -16
_diffrn_reflns_number 15233
_diffrn_reflns_theta_full 27.55
_diffrn_reflns_theta_max 27.55
_diffrn_reflns_theta_min 1.96
_exptl_absorpt_coefficient_mu 0.827
_exptl_absorpt_correction_T_max 1.000000
_exptl_absorpt_correction_T_min 0.793167
_exptl_absorpt_correction_type multi-scan
_exptl_absorpt_process_details SADABS(Sheldrick,1996)
_exptl_crystal_colour orange
_exptl_crystal_density_diffrn 1.35
_exptl_crystal_density_method 'not measured'
_exptl_crystal_description Plate
_exptl_crystal_F_000 936
_exptl_crystal_size_max 0.45
_exptl_crystal_size_mid 0.4
_exptl_crystal_size_min 0.05
_refine_diff_density_max 0.501
_refine_diff_density_min -0.667
_refine_ls_extinction_method none
_refine_ls_goodness_of_fit_ref 1.061
_refine_ls_hydrogen_treatment mixed
_refine_ls_matrix_type full
_refine_ls_number_parameters 281
_refine_ls_number_reflns 4998
_refine_ls_number_restraints 9
_refine_ls_restrained_S_all 1.060
_refine_ls_R_factor_all 0.1684
_refine_ls_R_factor_gt 0.0763
_refine_ls_shift/su_max 0.011
_refine_ls_shift/su_mean 0.001
_refine_ls_structure_factor_coef Fsqd
_refine_ls_weighting_details 'calc w=1/[\s^2^(Fo^2^)+(0.1000P)^2^+0.0000P] where P=(Fo^2^+2Fc^2^)/3'
_refine_ls_weighting_scheme calc
_refine_ls_wR_factor_gt 0.1678
_refine_ls_wR_factor_ref 0.2095
_reflns_number_gt 2565
_reflns_number_total 4998
_reflns_threshold_expression >2sigma(I)
_cod_data_source_file de0020.cif
_cod_data_source_block mix-IIprime
_cod_depositor_comments
;
The following automatic conversions were performed:
'_symmetry_cell_setting' value 'Monoclinic' changed to 'monoclinic'
according to '/home/saulius/struct/CIF-dictionaries/cif_core.dic'
dictionary named 'cif_core.dic' version 2.4.1 from
2010-06-29.

'_exptl_absorpt_correction_type' value 'Multi-scan' changed
to 'multi-scan' according to
'/home/saulius/struct/CIF-dictionaries/cif_core.dic' dictionary named
'cif_core.dic' version 2.4.1 from 2010-06-29.

Automatic conversion script
Id: cif_fix_enum 1527 2010-12-29 10:47:43Z saulius 

The following automatic conversions were performed:

'_symmetry_cell_setting' value 'Monoclinic' changed to 'monoclinic'
according to /home/saulius/struct/CIF-dictionaries/cif_core.dic
dictionary named 'cif_core.dic' version 2.4.1 from
2010-06-29.

'_exptl_absorpt_correction_type' value 'Multi-scan'
changed to 'multi-scan' according to
/home/saulius/struct/CIF-dictionaries/cif_core.dic dictionary named
'cif_core.dic' version 2.4.1 from 2010-06-29.

Automatic conversion script
Id: cif_fix_values 1715 2011-07-08 13:25:40Z adriana 
;
_cod_original_sg_symbol_H-M P21/n
_cod_database_code 2103486
_cod_database_fobs_code 2103486

loop_
_symmetry_equiv_pos_as_xyz
'x, y, z'
'-x+1/2, y+1/2, -z+1/2'
'-x, -y, -z'
'x-1/2, -y-1/2, z-1/2'

loop_
_atom_site_label
_atom_site_fract_x
_atom_site_fract_y
_atom_site_fract_z
_atom_site_U_iso_or_equiv
_atom_site_adp_type
_atom_site_calc_flag
_atom_site_refinement_flags
_atom_site_occupancy
_atom_site_disorder_assembly
_atom_site_disorder_group
_atom_site_type_symbol
Co 0.22037(5) 0.23109(7) 0.41758(4) 0.0453(3) Uani d . 1 B . Co
O1 0.0079(3) 0.0914(5) 0.4367(2) 0.0760(12) Uani d . 1 . . O
O2 0.2569(4) 0.5263(4) 0.3969(2) 0.0787(13) Uani d . 1 . . O
H1 0.326(6) 0.482(8) 0.391(3) 0.094 Uiso d . 1 . . H
O3 0.1817(4) -0.0643(4) 0.4362(2) 0.0720(12) Uani d . 1 . . O
H2 0.098(6) 0.001(7) 0.426(3) 0.086 Uiso d . 1 . . H
O4 0.4317(3) 0.3697(5) 0.3944(2) 0.0753(12) Uani d . 1 . . O
N1 0.0602(3) 0.2155(5) 0.4274(2) 0.0537(11) Uani d . 1 . . N
N2 0.1800(4) 0.4225(5) 0.4088(2) 0.0538(11) Uani d . 1 . . N
N3 0.2598(4) 0.0382(5) 0.4252(2) 0.0538(11) Uani d . 1 . . N
N4 0.3810(3) 0.2452(5) 0.4044(2) 0.0545(11) Uani d . 1 . . N
N5 0.2595(3) 0.2573(4) 0.5186(2) 0.0453(10) Uani d . 1 . . N
N6 0.0125(6) 0.3624(8) 0.2634(3) 0.110(2) Uani d . 1 . . N
C1 0.0007(5) 0.3304(7) 0.4237(3) 0.0613(15) Uani d . 1 . . C
C2 0.0704(5) 0.4552(7) 0.4122(3) 0.0648(16) Uani d . 1 . . C
C3 0.3671(5) 0.0040(6) 0.4177(3) 0.0615(15) Uani d . 1 . . C
C4 0.4386(4) 0.1276(7) 0.4056(3) 0.0590(15) Uani d . 1 . . C
C5 -0.1298(5) 0.3355(10) 0.4271(4) 0.106(3) Uani d . 1 . . C
H5A -0.1505 0.2724 0.4615 0.160 Uiso calc R 1 . . H
H5B -0.1692 0.3072 0.3846 0.160 Uiso calc R 1 . . H
H5C -0.1526 0.4303 0.4372 0.160 Uiso calc R 1 . . H
C6 0.0244(7) 0.6027(7) 0.4016(4) 0.098(2) Uani d . 1 . . C
H6A 0.0882 0.6686 0.4058 0.147 Uiso calc R 1 . . H
H6B -0.0280 0.6238 0.4346 0.147 Uiso calc R 1 . . H
H6C -0.0167 0.6103 0.3576 0.147 Uiso calc R 1 . . H
C7 0.4115(6) -0.1449(7) 0.4184(4) 0.089(2) Uani d . 1 . . C
H7A 0.3522 -0.2078 0.4315 0.134 Uiso calc R 1 . . H
H7B 0.4799 -0.1526 0.4499 0.134 Uiso calc R 1 . . H
H7C 0.4307 -0.1701 0.3744 0.134 Uiso calc R 1 . . H
C8 0.5641(5) 0.1186(9) 0.3928(4) 0.100(3) Uani d . 1 . . C
H8A 0.5966 0.2122 0.3923 0.149 Uiso calc R 1 . . H
H8B 0.5698 0.0738 0.3502 0.149 Uiso calc R 1 . . H
H8C 0.6064 0.0639 0.4276 0.149 Uiso calc R 1 . . H
C9 0.2168(4) 0.1719(6) 0.5637(3) 0.0499(13) Uani d . 1 . . C
H9 0.1679 0.0984 0.5477 0.060 Uiso calc R 1 . . H
C10 0.2404(5) 0.1856(6) 0.6318(3) 0.0593(15) Uani d . 1 A . C
C11 0.3125(5) 0.2973(7) 0.6544(3) 0.0655(16) Uani d . 1 . . C
H11 0.3301 0.3120 0.7002 0.079 Uiso calc R 1 . . H
C12 0.3575(5) 0.3857(6) 0.6096(4) 0.0619(15) Uani d . 1 . . C
H12 0.4063 0.4602 0.6245 0.074 Uiso calc R 1 . . H
C13 0.3293(4) 0.3627(5) 0.5423(3) 0.0532(14) Uani d . 1 . . C
H13 0.3601 0.4230 0.5119 0.064 Uiso calc R 1 . . H
C14 0.1911(6) 0.0798(8) 0.6808(3) 0.090(2) Uani d D 1 . . C
C18 0.1773(6) 0.1981(8) 0.3172(3) 0.094(2) Uani d D 1 . . C
C19 0.0848(6) 0.2896(8) 0.2873(3) 0.0784(19) Uani d . 1 B . C
C15B 0.0901(11) 0.1262(16) 0.7190(8) 0.033 Uiso d PD 0.264(10) A 4 C
C17B 0.2708(15) 0.201(2) 0.2682(9) 0.080 Uiso d PD 0.348(17) B 2 C
C15 0.1516(14) 0.1601(15) 0.7403(6) 0.033 Uiso d PD 0.273(10) A 2 C
C16 0.102(2) -0.022(2) 0.2642(19) 0.077 Uiso d PD 0.163(12) B 3 C
C17 0.2027(15) 0.0830(15) 0.2670(8) 0.065 Uiso d PD 0.299(13) B 3 C
C16A 0.3174(13) 0.2784(18) 0.2411(8) 0.077 Uiso d PD 0.353(12) B 1 C
C17A 0.2599(15) 0.1472(12) 0.2671(9) 0.070 Uiso d PD 0.353(12) B 1 C

loop_
_atom_site_aniso_label
_atom_site_aniso_U_11
_atom_site_aniso_U_22
_atom_site_aniso_U_33
_atom_site_aniso_U_12
_atom_site_aniso_U_13
_atom_site_aniso_U_23
Co 0.0355(3) 0.0409(4) 0.0596(5) 0.0083(3) 0.0059(3) -0.0007(3)
O1 0.043(2) 0.079(3) 0.106(4) -0.012(2) 0.008(2) -0.006(2)
O2 0.089(3) 0.047(3) 0.099(4) 0.001(2) 0.007(3) 0.012(2)
O3 0.079(3) 0.045(2) 0.094(4) -0.003(2) 0.018(2) 0.004(2)
O4 0.057(2) 0.073(3) 0.098(4) -0.017(2) 0.019(2) 0.003(2)
N1 0.035(2) 0.063(3) 0.062(3) 0.006(2) 0.0022(19) -0.003(2)
N2 0.057(3) 0.046(3) 0.058(3) 0.009(2) 0.005(2) 0.002(2)
N3 0.053(3) 0.048(3) 0.061(3) 0.006(2) 0.009(2) -0.006(2)
N4 0.040(2) 0.064(3) 0.061(3) 0.003(2) 0.0093(19) 0.001(2)
N5 0.0349(18) 0.041(2) 0.060(3) 0.0094(17) 0.0046(18) 0.000(2)
N6 0.111(5) 0.124(6) 0.085(5) 0.035(4) -0.033(4) -0.012(4)
C1 0.049(3) 0.079(4) 0.055(4) 0.022(3) 0.002(3) -0.005(3)
C2 0.066(4) 0.067(4) 0.059(4) 0.035(3) -0.003(3) -0.005(3)
C3 0.063(4) 0.057(4) 0.063(4) 0.025(3) 0.003(3) -0.007(3)
C4 0.042(3) 0.080(4) 0.056(4) 0.024(3) 0.006(2) -0.003(3)
C5 0.044(3) 0.152(8) 0.120(7) 0.036(4) -0.004(4) -0.021(5)
C6 0.123(6) 0.078(5) 0.090(6) 0.063(4) -0.005(4) 0.007(4)
C7 0.104(5) 0.070(5) 0.092(6) 0.051(4) 0.004(4) -0.001(4)
C8 0.049(4) 0.147(8) 0.105(7) 0.028(4) 0.022(4) 0.003(5)
C9 0.037(2) 0.050(3) 0.063(4) 0.006(2) 0.009(2) -0.008(3)
C10 0.052(3) 0.061(4) 0.066(5) 0.014(3) 0.007(3) 0.002(3)
C11 0.060(3) 0.080(5) 0.054(4) 0.017(3) -0.005(3) -0.015(3)
C12 0.048(3) 0.056(4) 0.080(5) 0.005(3) -0.001(3) -0.008(3)
C13 0.046(3) 0.046(3) 0.066(4) 0.008(2) 0.003(3) -0.002(3)
C14 0.107(5) 0.093(5) 0.073(5) -0.009(4) 0.024(4) 0.014(4)
C18 0.091(5) 0.135(7) 0.053(4) 0.052(5) -0.009(3) -0.017(4)
C19 0.074(4) 0.097(5) 0.061(4) 0.009(4) -0.010(3) -0.011(4)

loop_
_atom_type_symbol
_atom_type_description
_atom_type_scat_dispersion_real
_atom_type_scat_dispersion_imag
_atom_type_scat_source
H H 0.0000 0.0000 'International Tables Vol C Tables 4.2.6.8 and 6.1.1.4'
Co Co 0.3494 0.9721 'International Tables Vol C Tables 4.2.6.8 and 6.1.1.4'
C C 0.0033 0.0016 'International Tables Vol C Tables 4.2.6.8 and 6.1.1.4'
N N 0.0061 0.0033 'International Tables Vol C Tables 4.2.6.8 and 6.1.1.4'
O O 0.0106 0.0060 'International Tables Vol C Tables 4.2.6.8 and 6.1.1.4'

loop_
_geom_angle_atom_site_label_1
_geom_angle_atom_site_label_2
_geom_angle_atom_site_label_3
_geom_angle
N2 Co N1 81.3(2)
N2 Co N3 179.2(2)
N1 Co N3 98.4(2)
N2 Co N4 98.9(2)
N1 Co N4 177.99(19)
N3 Co N4 81.30(19)
N2 Co N5 90.21(18)
N1 Co N5 91.42(17)
N3 Co N5 90.57(17)
N4 Co N5 90.58(17)
N2 Co C18 91.2(2)
N1 Co C18 87.1(2)
N3 Co C18 88.0(2)
N4 Co C18 90.9(2)
N5 Co C18 177.8(3)
N1 O1 H2 100(3)
N2 O2 H1 106(5)
N3 O3 H2 99(3)
C1 N1 O1 120.2(4)
C1 N1 Co 116.9(4)
O1 N1 Co 122.9(3)
C2 N2 O2 119.2(5)
C2 N2 Co 117.1(4)
O2 N2 Co 123.6(3)
C3 N3 O3 119.8(5)
C3 N3 Co 117.1(4)
O3 N3 Co 123.1(3)
C4 N4 O4 121.8(4)
C4 N4 Co 116.3(4)
O4 N4 Co 121.9(3)
C13 N5 C9 117.2(5)
C13 N5 Co 120.4(4)
C9 N5 Co 122.4(4)
N1 C1 C2 113.2(5)
N1 C1 C5 123.6(6)
C2 C1 C5 123.2(6)
N2 C2 C1 111.5(5)
N2 C2 C6 122.8(6)
C1 C2 C6 125.6(6)
N3 C3 C4 112.3(5)
N3 C3 C7 124.0(6)
C4 C3 C7 123.7(5)
N4 C4 C3 113.1(4)
N4 C4 C8 123.3(6)
C3 C4 C8 123.6(5)
C1 C5 H5A 109.5
C1 C5 H5B 109.5
H5A C5 H5B 109.5
C1 C5 H5C 109.5
H5A C5 H5C 109.5
H5B C5 H5C 109.5
C2 C6 H6A 109.5
C2 C6 H6B 109.5
H6A C6 H6B 109.5
C2 C6 H6C 109.5
H6A C6 H6C 109.5
H6B C6 H6C 109.5
C3 C7 H7A 109.5
C3 C7 H7B 109.5
H7A C7 H7B 109.5
C3 C7 H7C 109.5
H7A C7 H7C 109.5
H7B C7 H7C 109.5
C4 C8 H8A 109.5
C4 C8 H8B 109.5
H8A C8 H8B 109.5
C4 C8 H8C 109.5
H8A C8 H8C 109.5
H8B C8 H8C 109.5
N5 C9 C10 124.5(5)
N5 C9 H9 117.8
C10 C9 H9 117.8
C9 C10 C11 116.6(5)
C9 C10 C14 121.5(6)
C11 C10 C14 121.9(6)
C12 C11 C10 120.2(6)
C12 C11 H11 119.9
C10 C11 H11 119.9
C11 C12 C13 118.8(6)
C11 C12 H12 120.6
C13 C12 H12 120.6
N5 C13 C12 122.8(5)
N5 C13 H13 118.6
C12 C13 H13 118.6
C15B C14 C15 32.5(7)
C15B C14 C10 118.9(8)
C15 C14 C10 109.5(8)
C19 C18 C17 109.4(9)
C19 C18 C17A 113.2(9)
C17 C18 C17A 34.0(7)
C19 C18 C17B 105.0(10)
C17 C18 C17B 52.8(11)
C17A C18 C17B 19.7(9)
C19 C18 Co 114.1(4)
C17 C18 Co 135.4(9)
C17A C18 Co 126.1(9)
C17B C18 Co 120.9(10)
N6 C19 C18 179.5(9)
C16 C17 C18 106.88(10)
C16A C17A C18 106.86(10)

loop_
_geom_bond_atom_site_label_1
_geom_bond_atom_site_label_2
_geom_bond_distance
Co N2 1.869(4)
Co N1 1.879(4)
Co N3 1.880(4)
Co N4 1.898(4)
Co N5 2.042(4)
Co C18 2.045(6)
O1 N1 1.339(6)
O1 H2 1.37(7)
O2 N2 1.358(6)
O2 H1 0.92(7)
O3 N3 1.354(6)
O3 H2 1.15(7)
O4 N4 1.337(5)
N1 C1 1.281(7)
N2 C2 1.307(7)
N3 C3 1.300(6)
N4 C4 1.292(6)
N5 C13 1.335(6)
N5 C9 1.342(7)
N6 C19 1.145(8)
C1 C2 1.457(9)
C1 C5 1.511(8)
C2 C6 1.497(8)
C3 C4 1.462(8)
C3 C7 1.496(8)
C4 C8 1.495(7)
C5 H5A 0.9600
C5 H5B 0.9600
C5 H5C 0.9600
C6 H6A 0.9600
C6 H6B 0.9600
C6 H6C 0.9600
C7 H7A 0.9600
C7 H7B 0.9600
C7 H7C 0.9600
C8 H8A 0.9600
C8 H8B 0.9600
C8 H8C 0.9600
C9 C10 1.368(7)
C9 H9 0.9300
C10 C11 1.389(8)
C10 C14 1.549(9)
C11 C12 1.366(8)
C11 H11 0.9300
C12 C13 1.371(8)
C12 H12 0.9300
C13 H13 0.9300
C14 C15B 1.5196(10)
C14 C15 1.5198(10)
C18 C19 1.452(9)
C18 C17 1.5297(10)
C18 C17A 1.5299(10)
C18 C17B 1.5301(10)
C16 C17 1.5201(10)
C16A C17A 1.5202(10)
